data_2215383
loop_
_publ_author_name
'Lahtinen, Tanja'
'Rissanen, Kari'

_publ_section_title
;
 <i>N</i>-[1-(Silatran-1-yl)propyl]pentafluorobenzamide
;
_journal_coeditor_code BT2508
_journal_issue 10
_journal_name_full 'Acta Crystallographica Section E'
_journal_page_first o4114
_journal_page_last o4114
_journal_paper_doi 10.1107/S1600536807044777
_journal_volume 63
_journal_year 2007
_chemical_formula_iupac 'C16 H19 F5 N2 O4 Si'
_chemical_formula_moiety 'C16 H19 F5 N2 O4 Si'
_chemical_formula_sum 'C16 H19 F5 N2 O4 Si'
_chemical_formula_weight 426.42
_chemical_name_common <i>N</i>-[1-(Silatran-1-yl)propyl]pentafluorobenzamide
_chemical_name_systematic
;
<i>N</i>-[3-(5-aza-2,8,9-trioxa-1-silabicyclo[3.3.3]undecan-1-yl)propyl]
pentafluorobenzamide
;
_space_group_IT_number 14
_symmetry_cell_setting monoclinic
_symmetry_space_group_name_Hall '-P 2yn'
_symmetry_space_group_name_H-M 'P 1 21/n 1'
_audit_creation_method 'WinGX routine CIF_UPDATE'
_cell_angle_alpha 90
_cell_angle_beta 110.5680(10)
_cell_angle_gamma 90
_cell_formula_units_Z 4
_cell_length_a 15.2027(4)
_cell_length_b 7.6207(2)
_cell_length_c 16.2411(4)
_cell_measurement_reflns_used 15147
_cell_measurement_temperature 173.00(10)
_cell_measurement_theta_max 27.103
_cell_measurement_theta_min 2.546
_cell_volume 1761.67(8)
_computing_cell_refinement 'SCALEPACK (Otwinowski & Minor, 1997)'
_computing_data_collection 'COLLECT (Nonius, 2004)'
_computing_data_reduction
;
DENZO and SCALEPACK (Otwinowski & Minor, 1997)
;
_computing_molecular_graphics 'ORTEP-3 for Windows (Farrugia, 1997)'
_computing_publication_material 'WinGX (Farrugia, 1999)'
_computing_structure_refinement 'SHELXL97 (Sheldrick, 1997)'
_computing_structure_solution 'SIR97 (Altomare <i>et al.</i>, 1999)'
_diffrn_ambient_temperature 173.00(10)
_diffrn_detector_area_resol_mean 9
_diffrn_measured_fraction_theta_full 0.999
_diffrn_measured_fraction_theta_max 0.999
_diffrn_measurement_device_type 'Nonius KappaCCD with APEXII detector'
_diffrn_measurement_method '\f and \w'
_diffrn_radiation_monochromator graphite
_diffrn_radiation_source 'fine-focus sealed tube'
_diffrn_radiation_type MoK\a
_diffrn_radiation_wavelength 0.71069
_diffrn_reflns_av_R_equivalents 0.0312
_diffrn_reflns_limit_h_max 18
_diffrn_reflns_limit_h_min -17
_diffrn_reflns_limit_k_max 8
_diffrn_reflns_limit_k_min -9
_diffrn_reflns_limit_l_max 19
_diffrn_reflns_limit_l_min -19
_diffrn_reflns_number 5912
_diffrn_reflns_theta_full 25
_diffrn_reflns_theta_max 25
_diffrn_reflns_theta_min 2.68
_diffrn_standards_decay_% 0
_diffrn_standards_interval_count 0
_diffrn_standards_interval_time 0
_diffrn_standards_number 0
_exptl_absorpt_coefficient_mu 0.212
_exptl_absorpt_correction_type none
_exptl_crystal_colour colourless
_exptl_crystal_density_diffrn 1.608
_exptl_crystal_density_method 'not measured'
_exptl_crystal_description prism
_exptl_crystal_F_000 880
_exptl_crystal_size_max 0.3
_exptl_crystal_size_mid 0.2
_exptl_crystal_size_min 0.1
_refine_diff_density_max 0.215
_refine_diff_density_min -0.271
_refine_ls_extinction_method none
_refine_ls_goodness_of_fit_ref 1.054
_refine_ls_hydrogen_treatment constr
_refine_ls_matrix_type full
_refine_ls_number_parameters 253
_refine_ls_number_reflns 3099
_refine_ls_number_restraints 0
_refine_ls_restrained_S_all 1.054
_refine_ls_R_factor_gt 0.0394
_refine_ls_shift/su_max 0.001
_refine_ls_structure_factor_coef Fsqd
_refine_ls_weighting_details 'calc w = 1/[\s^2^(Fo^2^)+(0.0296P)^2^+1.504P] where P=(Fo^2^+2Fc^2^)/3'
_refine_ls_weighting_scheme calc
_refine_ls_wR_factor_ref 0.0922
_reflns_number_gt 2456
_reflns_number_total 3099
_reflns_threshold_expression I>2\s(I)
_cod_data_source_file bt2508.cif
_cod_data_source_block I
_cod_original_sg_symbol_H-M 'P 21/n'
_cod_database_code 2215383
_cod_database_fobs_code 2215383

loop_
_symmetry_equiv_pos_as_xyz
'x, y, z'
'-x+1/2, y+1/2, -z+1/2'
'-x, -y, -z'
'x-1/2, -y-1/2, z-1/2'

loop_
_atom_site_type_symbol
_atom_site_label
_atom_site_fract_x
_atom_site_fract_y
_atom_site_fract_z
_atom_site_U_iso_or_equiv
_atom_site_adp_type
_atom_site_calc_flag
_atom_site_refinement_flags
_atom_site_occupancy
Si Si13 0.97532(4) 0.78594(8) 0.86902(4) 0.02310(16) Uani d . 1
F F2 0.40578(10) 0.6889(2) 0.84279(11) 0.0522(4) Uani d . 1
F F3 0.27692(10) 0.4350(3) 0.82441(11) 0.0594(5) Uani d . 1
F F4 0.33118(12) 0.0976(2) 0.86283(11) 0.0614(5) Uani d . 1
F F5 0.51698(13) 0.0127(2) 0.91677(13) 0.0692(5) Uani d . 1
F F6 0.64535(10) 0.2641(2) 0.93287(12) 0.0594(5) Uani d . 1
O O8 0.65323(12) 0.6813(3) 0.96762(11) 0.0464(5) Uani d . 1
O O14 0.97348(10) 0.7809(2) 0.97124(9) 0.0269(4) Uani d . 1
O O20 1.01580(10) 0.9657(2) 0.83334(10) 0.0269(4) Uani d . 1
O O21 0.97836(10) 0.5987(2) 0.81759(10) 0.0312(4) Uani d . 1
N N9 0.61017(12) 0.6639(3) 0.81880(12) 0.0278(4) Uani d . 1
H H9 0.5708 0.6143 0.7712 0.033 Uiso calc R 1
N N17 1.12283(12) 0.7347(3) 0.93537(12) 0.0262(4) Uani d . 1
C C1 0.52963(15) 0.4837(3) 0.88953(14) 0.0309(6) Uani d . 1
C C2 0.43490(16) 0.5230(4) 0.86223(15) 0.0341(6) Uani d . 1
C C3 0.36870(16) 0.3938(4) 0.85321(16) 0.0382(6) Uani d . 1
C C4 0.39591(18) 0.2229(4) 0.87225(17) 0.0413(7) Uani d . 1
C C5 0.48958(19) 0.1797(4) 0.89961(18) 0.0427(7) Uani d . 1
C C6 0.55422(16) 0.3103(4) 0.90777(16) 0.0378(6) Uani d . 1
C C7 0.60408(16) 0.6221(3) 0.89642(15) 0.0312(6) Uani d . 1
C C10 0.67912(15) 0.7881(3) 0.80927(15) 0.0288(5) Uani d . 1
H H10A 0.679 0.8942 0.8444 0.035 Uiso calc R 1
H H10B 0.6598 0.824 0.7468 0.035 Uiso calc R 1
C C11 0.77909(14) 0.7152(3) 0.83832(15) 0.0295(5) Uani d . 1
H H11A 0.8026 0.6978 0.9028 0.035 Uiso calc R 1
H H11B 0.7778 0.5991 0.8105 0.035 Uiso calc R 1
C C12 0.84674(14) 0.8355(3) 0.81418(14) 0.0257(5) Uani d . 1
H H12A 0.8355 0.9576 0.8289 0.031 Uiso calc R 1
H H12B 0.8313 0.8298 0.7497 0.031 Uiso calc R 1
C C15 1.05262(14) 0.7340(3) 1.04586(14) 0.0282(5) Uani d . 1
H H15A 1.0516 0.6064 1.0571 0.034 Uiso calc R 1
H H15B 1.0509 0.7976 1.0984 0.034 Uiso calc R 1
C C16 1.14112(15) 0.7814(3) 1.02816(14) 0.0307(5) Uani d . 1
H H16A 1.1546 0.9083 1.0378 0.037 Uiso calc R 1
H H16B 1.1955 0.7146 1.0675 0.037 Uiso calc R 1
C C18 1.17155(16) 0.8512(3) 0.89244(16) 0.0329(6) Uani d . 1
H H18A 1.1762 0.7947 0.8392 0.04 Uiso calc R 1
H H18B 1.2357 0.8788 0.9332 0.04 Uiso calc R 1
C C19 1.11278(15) 1.0158(3) 0.86826(16) 0.0305(5) Uani d . 1
H H19A 1.1245 1.0904 0.9209 0.037 Uiso calc R 1
H H19B 1.1295 1.0835 0.8239 0.037 Uiso calc R 1
C C22 1.06325(17) 0.5059(3) 0.83005(16) 0.0354(6) Uani d . 1
H H22A 1.0898 0.5422 0.7851 0.042 Uiso calc R 1
H H22B 1.0507 0.3782 0.8239 0.042 Uiso calc R 1
C C23 1.13256(16) 0.5461(3) 0.92118(16) 0.0330(6) Uani d . 1
H H23A 1.1179 0.476 0.9661 0.04 Uiso calc R 1
H H23B 1.1974 0.5186 0.9247 0.04 Uiso calc R 1

loop_
_atom_site_aniso_label
_atom_site_aniso_U_11
_atom_site_aniso_U_22
_atom_site_aniso_U_33
_atom_site_aniso_U_12
_atom_site_aniso_U_13
_atom_site_aniso_U_23
Si13 0.0218(3) 0.0238(3) 0.0226(3) -0.0001(3) 0.0064(2) 0.0027(3)
F2 0.0415(9) 0.0471(10) 0.0674(11) 0.0108(7) 0.0183(8) 0.0011(8)
F3 0.0238(7) 0.0906(14) 0.0646(11) 0.0000(8) 0.0166(7) -0.0068(10)
F4 0.0566(10) 0.0715(12) 0.0621(11) -0.0332(9) 0.0283(9) -0.0114(9)
F5 0.0733(12) 0.0416(11) 0.0933(14) 0.0003(9) 0.0300(11) 0.0161(10)
F6 0.0306(8) 0.0621(11) 0.0797(12) 0.0107(8) 0.0122(8) 0.0202(10)
O8 0.0414(10) 0.0700(14) 0.0257(9) -0.0139(10) 0.0090(8) -0.0094(9)
O14 0.0209(7) 0.0371(9) 0.0214(8) 0.0006(7) 0.0059(6) 0.0031(7)
O20 0.0217(8) 0.0279(9) 0.0292(8) -0.0010(7) 0.0067(6) 0.0065(7)
O21 0.0299(8) 0.0278(9) 0.0337(9) 0.0019(7) 0.0085(7) -0.0015(7)
N9 0.0232(9) 0.0344(11) 0.0248(10) -0.0036(8) 0.0073(8) -0.0029(9)
N17 0.0219(9) 0.0316(11) 0.0248(10) 0.0022(8) 0.0080(8) 0.0058(8)
C1 0.0249(11) 0.0446(16) 0.0244(12) -0.0016(11) 0.0101(10) 0.0008(11)
C2 0.0314(13) 0.0432(16) 0.0301(13) 0.0017(12) 0.0139(11) -0.0016(11)
C3 0.0219(12) 0.0628(19) 0.0329(13) -0.0030(12) 0.0136(10) -0.0076(13)
C4 0.0407(14) 0.0518(18) 0.0383(14) -0.0169(13) 0.0227(12) -0.0063(13)
C5 0.0464(15) 0.0397(17) 0.0447(15) -0.0025(13) 0.0192(13) 0.0069(13)
C6 0.0263(12) 0.0483(17) 0.0379(14) 0.0043(12) 0.0099(11) 0.0086(12)
C7 0.0253(11) 0.0387(15) 0.0297(13) -0.0004(11) 0.0097(10) -0.0014(11)
C10 0.0245(11) 0.0292(13) 0.0311(12) -0.0036(10) 0.0078(9) -0.0005(10)
C11 0.0230(11) 0.0283(13) 0.0330(13) -0.0022(10) 0.0046(10) 0.0020(11)
C12 0.0232(11) 0.0281(13) 0.0241(11) -0.0019(10) 0.0062(9) 0.0007(10)
C15 0.0263(11) 0.0334(14) 0.0225(11) 0.0013(10) 0.0056(9) 0.0027(10)
C16 0.0233(11) 0.0390(14) 0.0258(12) -0.0007(10) 0.0038(9) 0.0037(11)
C18 0.0235(11) 0.0415(15) 0.0349(13) 0.0012(11) 0.0117(10) 0.0103(12)
C19 0.0232(11) 0.0335(14) 0.0337(12) -0.0057(10) 0.0087(10) 0.0045(11)
C22 0.0399(13) 0.0306(14) 0.0389(14) 0.0094(11) 0.0178(11) 0.0037(11)
C23 0.0317(12) 0.0338(14) 0.0364(13) 0.0110(11) 0.0158(11) 0.0091(11)

loop_
_atom_type_symbol
_atom_type_description
_atom_type_scat_dispersion_real
_atom_type_scat_dispersion_imag
_atom_type_scat_source
Si Si 0.0817 0.0704 'International Tables Vol C Tables 4.2.6.8 and 6.1.1.4'
F F 0.0171 0.0103 'International Tables Vol C Tables 4.2.6.8 and 6.1.1.4'
O O 0.0106 0.006 'International Tables Vol C Tables 4.2.6.8 and 6.1.1.4'
N N 0.0061 0.0033 'International Tables Vol C Tables 4.2.6.8 and 6.1.1.4'
C C 0.0033 0.0016 'International Tables Vol C Tables 4.2.6.8 and 6.1.1.4'
H H 0 0 'International Tables Vol C Tables 4.2.6.8 and 6.1.1.4'

loop_
_geom_angle_atom_site_label_1
_geom_angle_atom_site_label_2
_geom_angle_atom_site_label_3
_geom_angle
O21 Si13 O14 119.51(9)
O21 Si13 O20 116.55(8)
O14 Si13 O20 119.73(8)
O21 Si13 C12 98.18(9)
O14 Si13 C12 95.62(8)
O20 Si13 C12 96.79(9)
O21 Si13 N17 83.57(8)
O14 Si13 N17 82.92(7)
O20 Si13 N17 82.97(7)
C12 Si13 N17 178.12(9)
C15 O14 Si13 123.26(13)
C19 O20 Si13 121.96(14)
C22 O21 Si13 122.63(15)
C7 N9 C10 123.05(19)
C7 N9 H9 118.5
C10 N9 H9 118.5
C23 N17 C16 113.68(18)
C23 N17 C18 114.70(18)
C16 N17 C18 113.02(19)
C23 N17 Si13 104.05(14)
C16 N17 Si13 104.87(13)
C18 N17 Si13 105.15(13)
C6 C1 C2 116.7(2)
C6 C1 C7 120.7(2)
C2 C1 C7 122.5(2)
F2 C2 C3 118.7(2)
F2 C2 C1 120.0(2)
C3 C2 C1 121.3(2)
F3 C3 C4 119.7(2)
F3 C3 C2 120.0(3)
C4 C3 C2 120.3(2)
F4 C4 C3 120.0(2)
F4 C4 C5 120.1(3)
C3 C4 C5 119.8(2)
F5 C5 C6 120.7(2)
F5 C5 C4 120.4(2)
C6 C5 C4 118.9(3)
F6 C6 C5 117.7(2)
F6 C6 C1 119.3(2)
C5 C6 C1 123.0(2)
O8 C7 N9 125.7(2)
O8 C7 C1 121.2(2)
N9 C7 C1 113.11(19)
N9 C10 C11 113.86(19)
N9 C10 H10A 108.8
C11 C10 H10A 108.8
N9 C10 H10B 108.8
C11 C10 H10B 108.8
H10A C10 H10B 107.7
C12 C11 C10 112.86(19)
C12 C11 H11A 109
C10 C11 H11A 109
C12 C11 H11B 109
C10 C11 H11B 109
H11A C11 H11B 107.8
C11 C12 Si13 116.06(15)
C11 C12 H12A 108.3
Si13 C12 H12A 108.3
C11 C12 H12B 108.3
Si13 C12 H12B 108.3
H12A C12 H12B 107.4
O14 C15 C16 108.70(17)
O14 C15 H15A 110
C16 C15 H15A 110
O14 C15 H15B 110
C16 C15 H15B 110
H15A C15 H15B 108.3
N17 C16 C15 105.95(17)
N17 C16 H16A 110.5
C15 C16 H16A 110.5
N17 C16 H16B 110.5
C15 C16 H16B 110.5
H16A C16 H16B 108.7
N17 C18 C19 105.81(17)
N17 C18 H18A 110.6
C19 C18 H18A 110.6
N17 C18 H18B 110.6
C19 C18 H18B 110.6
H18A C18 H18B 108.7
O20 C19 C18 108.34(19)
O20 C19 H19A 110
C18 C19 H19A 110
O20 C19 H19B 110
C18 C19 H19B 110
H19A C19 H19B 108.4
O21 C22 C23 108.86(19)
O21 C22 H22A 109.9
C23 C22 H22A 109.9
O21 C22 H22B 109.9
C23 C22 H22B 109.9
H22A C22 H22B 108.3
N17 C23 C22 106.05(19)
N17 C23 H23A 110.5
C22 C23 H23A 110.5
N17 C23 H23B 110.5
C22 C23 H23B 110.5
H23A C23 H23B 108.7

loop_
_geom_bond_atom_site_label_1
_geom_bond_atom_site_label_2
_geom_bond_distance
Si13 O21 1.6625(17)
Si13 O14 1.6706(15)
Si13 O20 1.6860(16)
Si13 C12 1.880(2)
Si13 N17 2.1551(18)
F2 C2 1.341(3)
F3 C3 1.344(3)
F4 C4 1.341(3)
F5 C5 1.338(3)
F6 C6 1.346(3)
O8 C7 1.221(3)
O14 C15 1.421(2)
O20 C19 1.433(2)
O21 C22 1.422(3)
N9 C7 1.335(3)
N9 C10 1.460(3)
N9 H9 0.88
N17 C23 1.472(3)
N17 C16 1.477(3)
N17 C18 1.478(3)
C1 C6 1.377(4)
C1 C2 1.383(3)
C1 C7 1.522(3)
C2 C3 1.378(4)
C3 C4 1.368(4)
C4 C5 1.374(4)
C5 C6 1.372(4)
C10 C11 1.529(3)
C10 H10A 0.99
C10 H10B 0.99
C11 C12 1.528(3)
C11 H11A 0.99
C11 H11B 0.99
C12 H12A 0.99
C12 H12B 0.99
C15 C16 1.515(3)
C15 H15A 0.99
C15 H15B 0.99
C16 H16A 0.99
C16 H16B 0.99
C18 C19 1.510(3)
C18 H18A 0.99
C18 H18B 0.99
C19 H19A 0.99
C19 H19B 0.99
C22 C23 1.516(3)
C22 H22A 0.99
C22 H22B 0.99
C23 H23A 0.99
C23 H23B 0.99

loop_
_geom_hbond_atom_site_label_D
_geom_hbond_atom_site_label_H
_geom_hbond_atom_site_label_A
_geom_hbond_site_symmetry_A
_geom_hbond_distance_DH
_geom_hbond_distance_HA
_geom_hbond_distance_DA
_geom_hbond_angle_DHA
_geom_hbond_publ_flag
N9 H9 O20 2_646 0.88 2.08 2.955(2) 172 yes
C15 H15B O20 3_777 0.99 2.51 3.406(3) 150 yes
C16 H16B F6 3_767 0.99 2.43 3.101(3) 125 yes
C18 H18B F6 3_767 0.99 2.53 3.320(3) 136 yes
C23 H23B F3 1_655 0.99 2.43 3.229(3) 137 yes
